data_2228881
loop_
_publ_author_name
'Jasinski, Jerry P.'
'Butcher, Ray J.'
'Praveen, A. S.'
'Yathirajan, H. S.'
'Narayana, B.'

_publ_section_title
;
 2-Bromo-1-(3-nitrophenyl)ethanone
;
_journal_coeditor_code SJ5067
_journal_issue 1
_journal_name_full 'Acta Crystallographica Section E'
_journal_page_first o29
_journal_page_last o30
_journal_paper_doi 10.1107/S1600536810049585
_journal_volume 67
_journal_year 2011
_chemical_formula_iupac 'C8 H6 Br N O3'
_chemical_formula_moiety 'C8 H6 Br N O3'
_chemical_formula_sum 'C8 H6 Br N O3'
_chemical_formula_weight 244.05
_chemical_name_systematic
;
2-Bromo-1-(3-nitrophenyl)ethanone
;
_space_group_IT_number 2
_symmetry_cell_setting triclinic
_symmetry_space_group_name_Hall '-P 1'
_symmetry_space_group_name_H-M 'P -1'
_atom_sites_solution_hydrogens geom
_atom_sites_solution_primary direct
_atom_sites_solution_secondary difmap
_cell_angle_alpha 74.691(7)
_cell_angle_beta 75.174(7)
_cell_angle_gamma 78.681(7)
_cell_formula_units_Z 4
_cell_length_a 8.8259(7)
_cell_length_b 8.8651(8)
_cell_length_c 11.6775(8)
_cell_measurement_reflns_used 4487
_cell_measurement_temperature 123(2)
_cell_measurement_theta_max 74.3625
_cell_measurement_theta_min 5.2186
_cell_volume 843.76(12)
_computing_cell_refinement '<i>CrysAlisPRO</i> (Oxford Diffraction, 2007)'
_computing_data_collection '<i>CrysAlisPRO</i> (Oxford Diffraction, 2007)'
_computing_data_reduction '<i>CrysAlisRED</i> (Oxford Diffraction, 2007)'
_computing_molecular_graphics '<i>SHELXTL</i> (Sheldrick, 2008)'
_computing_publication_material '<i>SHELXTL</i> (Sheldrick, 2008)'
_computing_structure_refinement '<i>SHELXL97</i> (Sheldrick, 2008))'
_computing_structure_solution '<i>SHELXS97</i> (Sheldrick, 2008)'
_diffrn_ambient_temperature 123(2)
_diffrn_detector_area_resol_mean 10.5081
_diffrn_measured_fraction_theta_full 0.973
_diffrn_measured_fraction_theta_max 0.932
_diffrn_measurement_device_type 'Oxford Diffraction Xcalibur Ruby Gemini'
_diffrn_measurement_method \w
_diffrn_radiation_monochromator graphite
_diffrn_radiation_source 'Enhance (Cu) X-ray Source'
_diffrn_radiation_type CuK\a
_diffrn_radiation_wavelength 1.54178
_diffrn_reflns_av_R_equivalents 0.0529
_diffrn_reflns_av_sigmaI/netI 0.0289
_diffrn_reflns_limit_h_max 10
_diffrn_reflns_limit_h_min -10
_diffrn_reflns_limit_k_max 11
_diffrn_reflns_limit_k_min -10
_diffrn_reflns_limit_l_max 14
_diffrn_reflns_limit_l_min -10
_diffrn_reflns_number 4708
_diffrn_reflns_theta_full 67.50
_diffrn_reflns_theta_max 74.52
_diffrn_reflns_theta_min 5.22
_diffrn_standards_number 0
_exptl_absorpt_coefficient_mu 6.451
_exptl_absorpt_correction_T_max 0.389
_exptl_absorpt_correction_T_min 0.066
_exptl_absorpt_correction_type analytical
_exptl_absorpt_process_details
;
(CrysAlis RED; Oxford Diffraction, 2007)
;
_exptl_crystal_colour colorless
_exptl_crystal_density_diffrn 1.921
_exptl_crystal_density_method 'not measured'
_exptl_crystal_description plate
_exptl_crystal_F_000 480
_exptl_crystal_size_max 0.7477
_exptl_crystal_size_mid 0.6215
_exptl_crystal_size_min 0.1895
_refine_diff_density_max 2.386
_refine_diff_density_min -1.834
_refine_ls_extinction_method none
_refine_ls_goodness_of_fit_ref 1.121
_refine_ls_hydrogen_treatment constr
_refine_ls_matrix_type full
_refine_ls_number_parameters 235
_refine_ls_number_reflns 3215
_refine_ls_number_restraints 0
_refine_ls_restrained_S_all 1.121
_refine_ls_R_factor_all 0.0922
_refine_ls_R_factor_gt 0.0897
_refine_ls_shift/su_max_lt 0.001
_refine_ls_shift/su_mean 0.000
_refine_ls_structure_factor_coef Fsqd
_refine_ls_weighting_details 'calc w=1/[\s^2^(Fo^2^)+(0.1498P)^2^+8.1184P] where P=(Fo^2^+2Fc^2^)/3'
_refine_ls_weighting_scheme calc
_refine_ls_wR_factor_gt 0.2450
_refine_ls_wR_factor_ref 0.2478
_reflns_number_gt 3023
_reflns_number_total 3215
_reflns_threshold_expression I>2\s(I)
_cod_data_source_file sj5067.cif
_cod_data_source_block I
_cod_database_code 2228881
_cod_database_fobs_code 2228881

loop_
_symmetry_equiv_pos_as_xyz
'x, y, z'
'-x, -y, -z'

loop_
_atom_site_type_symbol
_atom_site_label
_atom_site_fract_x
_atom_site_fract_y
_atom_site_fract_z
_atom_site_U_iso_or_equiv
_atom_site_adp_type
_atom_site_calc_flag
_atom_site_refinement_flags
_atom_site_occupancy
_atom_site_disorder_assembly
_atom_site_disorder_group
Br Br1 0.22668(10) 0.51160(10) 0.93394(7) 0.0303(3) Uani d . 1 . .
Br Br2 0.72920(10) -0.00313(10) 0.49047(7) 0.0301(3) Uani d . 1 . .
O O1A 0.4973(7) 0.2908(7) 0.3052(5) 0.0323(13) Uani d . 1 . .
O O2A 0.3515(9) 0.4156(10) 0.1781(6) 0.0471(17) Uani d . 1 . .
O O3A 0.3683(8) 0.3750(8) 0.7146(5) 0.0341(14) Uani d . 1 . .
O O1B 0.9660(7) -0.2309(7) 1.1190(6) 0.0343(13) Uani d . 1 . .
O O2B 0.8390(10) -0.0778(11) 1.2376(7) 0.056(2) Uani d . 1 . .
O O3B 0.8567(9) -0.1476(9) 0.7169(6) 0.0470(18) Uani d . 1 . .
N N1A 0.3867(8) 0.3869(8) 0.2772(6) 0.0279(14) Uani d . 1 . .
N N1B 0.8677(8) -0.1185(9) 1.1406(6) 0.0300(15) Uani d . 1 . .
C C1A 0.2294(9) 0.5263(9) 0.5648(7) 0.0213(14) Uani d . 1 . .
C C2A 0.3214(9) 0.4390(9) 0.4807(7) 0.0230(15) Uani d . 1 . .
H H2AA 0.4027 0.3562 0.5020 0.028 Uiso calc R 1 . .
C C3A 0.2895(9) 0.4778(9) 0.3663(7) 0.0234(15) Uani d . 1 . .
C C4A 0.1708(9) 0.5973(9) 0.3319(7) 0.0260(16) Uani d . 1 . .
H H4AA 0.1522 0.6209 0.2520 0.031 Uiso calc R 1 . .
C C5A 0.0816(10) 0.6799(9) 0.4154(8) 0.0268(16) Uani d . 1 . .
H H5AA -0.0004 0.7614 0.3936 0.032 Uiso calc R 1 . .
C C6A 0.1098(9) 0.6459(9) 0.5319(7) 0.0250(15) Uani d . 1 . .
H H6AA 0.0474 0.7044 0.5892 0.030 Uiso calc R 1 . .
C C7A 0.2640(9) 0.4810(9) 0.6892(7) 0.0231(15) Uani d . 1 . .
C C8A 0.1639(10) 0.5758(9) 0.7794(7) 0.0262(15) Uani d . 1 . .
H H8AA 0.0515 0.5626 0.7923 0.031 Uiso calc R 1 . .
H H8AB 0.1733 0.6891 0.7451 0.031 Uiso calc R 1 . .
C C1B 0.7227(9) 0.0124(9) 0.8533(7) 0.0210(14) Uani d . 1 . .
C C2B 0.8084(9) -0.0752(9) 0.9417(7) 0.0221(14) Uani d . 1 . .
H H2BA 0.8829 -0.1653 0.9282 0.027 Uiso calc R 1 . .
C C3B 0.7801(9) -0.0256(9) 1.0474(7) 0.0239(15) Uani d . 1 . .
C C4B 0.6745(9) 0.1066(9) 1.0720(7) 0.0258(16) Uani d . 1 . .
H H4BA 0.6607 0.1374 1.1464 0.031 Uiso calc R 1 . .
C C5B 0.5909(10) 0.1913(9) 0.9858(8) 0.0272(16) Uani d . 1 . .
H H5BA 0.5175 0.2816 1.0005 0.033 Uiso calc R 1 . .
C C6B 0.6136(9) 0.1452(8) 0.8766(7) 0.0224(15) Uani d . 1 . .
H H6BA 0.5548 0.2039 0.8176 0.027 Uiso calc R 1 . .
C C7B 0.7549(9) -0.0401(9) 0.7370(7) 0.0252(15) Uani d . 1 . .
C C8B 0.6500(9) 0.0468(10) 0.6461(7) 0.0249(15) Uani d . 1 . .
H H8BA 0.6431 0.1621 0.6367 0.030 Uiso calc R 1 . .
H H8BB 0.5418 0.0182 0.6791 0.030 Uiso calc R 1 . .

loop_
_atom_site_aniso_label
_atom_site_aniso_U_11
_atom_site_aniso_U_22
_atom_site_aniso_U_33
_atom_site_aniso_U_12
_atom_site_aniso_U_13
_atom_site_aniso_U_23
Br1 0.0385(5) 0.0349(5) 0.0186(5) -0.0091(4) -0.0038(3) -0.0072(3)
Br2 0.0404(6) 0.0338(5) 0.0163(5) -0.0076(4) -0.0030(3) -0.0075(3)
O1A 0.041(3) 0.029(3) 0.022(3) 0.000(3) 0.000(2) -0.008(2)
O2A 0.055(4) 0.064(5) 0.027(3) 0.004(3) -0.015(3) -0.022(3)
O3A 0.040(3) 0.037(3) 0.022(3) 0.007(3) -0.010(2) -0.007(2)
O1B 0.041(3) 0.032(3) 0.030(3) 0.002(3) -0.015(3) -0.006(2)
O2B 0.073(5) 0.071(5) 0.024(3) 0.021(4) -0.019(3) -0.025(3)
O3B 0.063(4) 0.055(4) 0.020(3) 0.018(4) -0.014(3) -0.019(3)
N1A 0.032(3) 0.031(3) 0.019(3) -0.010(3) 0.005(3) -0.008(3)
N1B 0.034(4) 0.038(4) 0.018(3) -0.008(3) -0.006(3) -0.003(3)
C1A 0.023(3) 0.024(3) 0.018(4) -0.009(3) -0.002(3) -0.004(3)
C2A 0.025(4) 0.023(4) 0.018(4) -0.007(3) 0.002(3) -0.003(3)
C3A 0.025(4) 0.026(4) 0.018(4) -0.011(3) 0.002(3) -0.005(3)
C4A 0.031(4) 0.024(4) 0.020(4) -0.012(3) -0.004(3) 0.003(3)
C5A 0.031(4) 0.021(4) 0.027(4) -0.006(3) -0.010(3) 0.002(3)
C6A 0.027(4) 0.025(4) 0.023(4) -0.008(3) -0.004(3) -0.003(3)
C7A 0.028(4) 0.019(3) 0.021(4) -0.007(3) -0.005(3) -0.002(3)
C8A 0.035(4) 0.026(4) 0.018(4) 0.001(3) -0.008(3) -0.006(3)
C1B 0.025(3) 0.021(3) 0.016(3) -0.004(3) -0.002(3) -0.004(3)
C2B 0.023(3) 0.024(4) 0.017(3) -0.006(3) 0.000(3) -0.003(3)
C3B 0.025(4) 0.027(4) 0.017(4) -0.006(3) -0.002(3) -0.001(3)
C4B 0.033(4) 0.028(4) 0.015(3) -0.012(3) 0.005(3) -0.007(3)
C5B 0.028(4) 0.025(4) 0.025(4) -0.006(3) 0.004(3) -0.008(3)
C6B 0.027(4) 0.018(3) 0.018(3) -0.003(3) -0.001(3) 0.001(3)
C7B 0.025(4) 0.026(4) 0.022(4) -0.001(3) 0.001(3) -0.008(3)
C8B 0.031(4) 0.033(4) 0.014(3) -0.006(3) -0.005(3) -0.009(3)

loop_
_atom_type_symbol
_atom_type_description
_atom_type_scat_dispersion_real
_atom_type_scat_dispersion_imag
_atom_type_scat_source
C C 0.0181 0.0091 'International Tables Vol C Tables 4.2.6.8 and 6.1.1.4'
H H 0.0000 0.0000 'International Tables Vol C Tables 4.2.6.8 and 6.1.1.4'
N N 0.0311 0.0180 'International Tables Vol C Tables 4.2.6.8 and 6.1.1.4'
O O 0.0492 0.0322 'International Tables Vol C Tables 4.2.6.8 and 6.1.1.4'
Br Br -0.6763 1.2805 'International Tables Vol C Tables 4.2.6.8 and 6.1.1.4'

loop_
_geom_angle_atom_site_label_1
_geom_angle_atom_site_label_2
_geom_angle_atom_site_label_3
_geom_angle_site_symmetry_1
_geom_angle_site_symmetry_3
_geom_angle
_geom_angle_publ_flag
O1A N1A O2A . . 124.0(7) ?
O1A N1A C3A . . 118.7(7) ?
O2A N1A C3A . . 117.3(7) ?
O1B N1B O2B . . 122.5(7) ?
O1B N1B C3B . . 119.5(7) ?
O2B N1B C3B . . 118.0(7) ?
C6A C1A C2A . . 120.2(7) ?
C6A C1A C7A . . 123.0(7) ?
C2A C1A C7A . . 116.8(7) ?
C3A C2A C1A . . 117.5(7) ?
C3A C2A H2AA . . 121.3 ?
C1A C2A H2AA . . 121.3 ?
C2A C3A C4A . . 123.0(7) ?
C2A C3A N1A . . 117.7(7) ?
C4A C3A N1A . . 119.3(7) ?
C5A C4A C3A . . 118.6(8) ?
C5A C4A H4AA . . 120.7 ?
C3A C4A H4AA . . 120.7 ?
C4A C5A C6A . . 120.6(8) ?
C4A C5A H5AA . . 119.7 ?
C6A C5A H5AA . . 119.7 ?
C5A C6A C1A . . 120.1(8) ?
C5A C6A H6AA . . 120.0 ?
C1A C6A H6AA . . 120.0 ?
O3A C7A C1A . . 121.0(7) ?
O3A C7A C8A . . 122.6(7) ?
C1A C7A C8A . . 116.4(7) ?
C7A C8A Br1 . . 112.2(5) ?
C7A C8A H8AA . . 109.2 ?
Br1 C8A H8AA . . 109.2 ?
C7A C8A H8AB . . 109.2 ?
Br1 C8A H8AB . . 109.2 ?
H8AA C8A H8AB . . 107.9 ?
C6B C1B C2B . . 119.5(7) ?
C6B C1B C7B . . 122.9(7) ?
C2B C1B C7B . . 117.6(7) ?
C3B C2B C1B . . 117.4(7) ?
C3B C2B H2BA . . 121.3 ?
C1B C2B H2BA . . 121.3 ?
C2B C3B C4B . . 124.2(8) ?
C2B C3B N1B . . 117.5(7) ?
C4B C3B N1B . . 118.3(7) ?
C5B C4B C3B . . 118.2(7) ?
C5B C4B H4BA . . 120.9 ?
C3B C4B H4BA . . 120.9 ?
C4B C5B C6B . . 120.2(7) ?
C4B C5B H5BA . . 119.9 ?
C6B C5B H5BA . . 119.9 ?
C5B C6B C1B . . 120.5(7) ?
C5B C6B H6BA . . 119.7 ?
C1B C6B H6BA . . 119.7 ?
O3B C7B C1B . . 121.0(7) ?
O3B C7B C8B . . 121.9(7) ?
C1B C7B C8B . . 117.1(6) ?
C7B C8B Br2 . . 112.4(5) ?
C7B C8B H8BA . . 109.1 ?
Br2 C8B H8BA . . 109.1 ?
C7B C8B H8BB . . 109.1 ?
Br2 C8B H8BB . . 109.1 ?
H8BA C8B H8BB . . 107.8 ?

loop_
_geom_bond_atom_site_label_1
_geom_bond_atom_site_label_2
_geom_bond_site_symmetry_2
_geom_bond_distance
_geom_bond_publ_flag
Br1 C8A . 1.932(8) ?
Br2 C8B . 1.908(7) ?
O1A N1A . 1.215(9) ?
O2A N1A . 1.224(10) ?
O3A C7A . 1.213(10) ?
O1B N1B . 1.221(10) ?
O2B N1B . 1.229(10) ?
O3B C7B . 1.202(10) ?
N1A C3A . 1.477(10) ?
N1B C3B . 1.472(10) ?
C1A C6A . 1.392(11) ?
C1A C2A . 1.403(11) ?
C1A C7A . 1.496(11) ?
C2A C3A . 1.377(11) ?
C2A H2AA . 0.9500 ?
C3A C4A . 1.392(12) ?
C4A C5A . 1.365(12) ?
C4A H4AA . 0.9500 ?
C5A C6A . 1.390(12) ?
C5A H5AA . 0.9500 ?
C6A H6AA . 0.9500 ?
C7A C8A . 1.515(11) ?
C8A H8AA . 0.9900 ?
C8A H8AB . 0.9900 ?
C1B C6B . 1.406(10) ?
C1B C2B . 1.410(11) ?
C1B C7B . 1.492(11) ?
C2B C3B . 1.366(11) ?
C2B H2BA . 0.9500 ?
C3B C4B . 1.392(11) ?
C4B C5B . 1.373(12) ?
C4B H4BA . 0.9500 ?
C5B C6B . 1.394(12) ?
C5B H5BA . 0.9500 ?
C6B H6BA . 0.9500 ?
C7B C8B . 1.539(11) ?
C8B H8BA . 0.9900 ?
C8B H8BB . 0.9900 ?

loop_
_geom_hbond_atom_site_label_D
_geom_hbond_atom_site_label_H
_geom_hbond_atom_site_label_A
_geom_hbond_site_symmetry_A
_geom_hbond_distance_DH
_geom_hbond_distance_HA
_geom_hbond_distance_DA
_geom_hbond_angle_DHA
C4A H4AA O1B 1_464 0.95 2.49 3.314(10) 144.6
C5A H5AA Br2 1_465 0.95 3.04 3.849(8) 143.9
C5A H5AA O2B 1_464 0.95 2.55 3.409(11) 150.1
C6A H6AA O3B 1_465 0.95 2.38 3.320(10) 170.6
C4B H4BA O1A 1_556 0.95 2.56 3.420(9) 150.4
C6B H6BA O3A . 0.95 2.35 3.278(10) 165.1

loop_
_geom_torsion_atom_site_label_1
_geom_torsion_atom_site_label_2
_geom_torsion_atom_site_label_3
_geom_torsion_atom_site_label_4
_geom_torsion_site_symmetry_1
_geom_torsion_site_symmetry_2
_geom_torsion_site_symmetry_3
_geom_torsion_site_symmetry_4
_geom_torsion
_geom_torsion_publ_flag
C6A C1A C2A C3A . . . . 0.7(11) ?
C7A C1A C2A C3A . . . . 179.1(6) ?
C1A C2A C3A C4A . . . . -0.5(11) ?
C1A C2A C3A N1A . . . . 179.7(6) ?
O1A N1A C3A C2A . . . . -5.5(10) ?
O2A N1A C3A C2A . . . . 175.7(7) ?
O1A N1A C3A C4A . . . . 174.7(7) ?
O2A N1A C3A C4A . . . . -4.1(11) ?
C2A C3A C4A C5A . . . . -0.1(11) ?
N1A C3A C4A C5A . . . . 179.8(7) ?
C3A C4A C5A C6A . . . . 0.5(11) ?
C4A C5A C6A C1A . . . . -0.3(12) ?
C2A C1A C6A C5A . . . . -0.3(11) ?
C7A C1A C6A C5A . . . . -178.6(7) ?
C6A C1A C7A O3A . . . . 179.3(7) ?
C2A C1A C7A O3A . . . . 0.9(11) ?
C6A C1A C7A C8A . . . . -1.5(11) ?
C2A C1A C7A C8A . . . . -179.9(7) ?
O3A C7A C8A Br1 . . . . 1.7(10) ?
C1A C7A C8A Br1 . . . . -177.5(5) ?
C6B C1B C2B C3B . . . . 0.1(11) ?
C7B C1B C2B C3B . . . . 179.2(7) ?
C1B C2B C3B C4B . . . . -1.1(11) ?
C1B C2B C3B N1B . . . . 179.1(6) ?
O1B N1B C3B C2B . . . . 3.0(11) ?
O2B N1B C3B C2B . . . . -177.6(8) ?
O1B N1B C3B C4B . . . . -176.8(7) ?
O2B N1B C3B C4B . . . . 2.6(11) ?
C2B C3B C4B C5B . . . . 1.3(12) ?
N1B C3B C4B C5B . . . . -178.9(7) ?
C3B C4B C5B C6B . . . . -0.5(11) ?
C4B C5B C6B C1B . . . . -0.4(12) ?
C2B C1B C6B C5B . . . . 0.6(11) ?
C7B C1B C6B C5B . . . . -178.4(7) ?
C6B C1B C7B O3B . . . . 174.9(8) ?
C2B C1B C7B O3B . . . . -4.2(12) ?
C6B C1B C7B C8B . . . . -6.5(11) ?
C2B C1B C7B C8B . . . . 174.5(6) ?
O3B C7B C8B Br2 . . . . -12.8(10) ?
C1B C7B C8B Br2 . . . . 168.6(5) ?
